data_4314089
loop_
_publ_author_name
'Takashi Komuro'
'Tsukasa Matsuo'
'Hiroyuki Kawaguchi'
'Kazuyuki Tatsumi'

_publ_section_title
;
 Coordination Chemistry of Silanedithiolato Ligands Derived from
 Cyclotrisilathiane: Synthesis and Structures of Complexes of Iron(II),
 Cobalt(II), Palladium(II), Copper(I), and Silver(I)
;
_journal_name_full 'Inorganic Chemistry'
_journal_page_first 5340
_journal_page_last 5347
_journal_paper_doi 10.1021/ic0343253
_journal_volume 42
_journal_year 2003
_chemical_formula_moiety 'C22 H57 Ag2 P3 S3 Si2 '
_chemical_formula_sum 'C22 H57 Ag2 P3 S3 Si2'
_chemical_formula_weight 782.70
_space_group_IT_number 4
_symmetry_cell_setting monoclinic
_symmetry_Int_Tables_number 4
_symmetry_space_group_name_Hall 'P 2yb'
_symmetry_space_group_name_H-M 'P 1 21 1'
_cell_angle_alpha 90
_cell_angle_beta 106.969(6)
_cell_angle_gamma 90
_cell_formula_units_Z 2
_cell_length_a 10.188(3)
_cell_length_b 11.726(4)
_cell_length_c 16.051(5)
_cell_measurement_reflns_used 5922
_cell_measurement_temperature 173.1
_cell_measurement_theta_max 27.5
_cell_measurement_theta_min 3.2
_cell_volume 1834.0(10)
_computing_cell_refinement CrystalClear
_computing_data_collection CrystalClear
_computing_data_reduction CrystalStructure
_computing_publication_material 'CrystalStructure Ver. 3.10'
_computing_structure_refinement CRYSTALS
_computing_structure_solution SIR92
_diffrn_detector_area_resol_mean 28.57
_diffrn_measured_fraction_theta_full 0.9749
_diffrn_measured_fraction_theta_max 0.9762
_diffrn_measurement_device_type 'Rigaku Saturn'
_diffrn_measurement_method \w
_diffrn_radiation_type 'Mo K\a'
_diffrn_radiation_wavelength 0.7107
_diffrn_reflns_av_R_equivalents 0.041
_diffrn_reflns_limit_h_max 12
_diffrn_reflns_limit_h_min -13
_diffrn_reflns_limit_k_max 15
_diffrn_reflns_limit_k_min -12
_diffrn_reflns_limit_l_max 20
_diffrn_reflns_limit_l_min -20
_diffrn_reflns_number 14295
_diffrn_reflns_theta_full 27.50
_diffrn_reflns_theta_max 27.48
_exptl_absorpt_coefficient_mu 1.442
_exptl_absorpt_correction_type none
_exptl_crystal_colour colorless
_exptl_crystal_density_diffrn 1.417
_exptl_crystal_density_method 'not measured'
_exptl_crystal_description prism
_exptl_crystal_F_000 748.00
_exptl_crystal_size_max 0.14
_exptl_crystal_size_mid 0.11
_exptl_crystal_size_min 0.07
_refine_diff_density_max 2.16
_refine_diff_density_min -2.40
_refine_ls_abs_structure_details 'Flack, H. D. (1983), Acta Cryst. A39, 876-881.  0 Friedel Pairs'
_refine_ls_abs_structure_Flack 0.00(3)
_refine_ls_extinction_method none
_refine_ls_goodness_of_fit_ref 1.071
_refine_ls_hydrogen_treatment refall
_refine_ls_number_parameters 295
_refine_ls_number_reflns 14281
_refine_ls_R_factor_gt 0.0420
_refine_ls_shift/su_max 0.0000
_refine_ls_structure_factor_coef Fsqd
_refine_ls_weighting_details 'w = 1/[0.0000Fo^2^ + 1.2000\s^2^(Fo) + 0.0000]/(4Fo^2^)'
_refine_ls_weighting_scheme calc
_refine_ls_wR_factor_ref 0.0970
_reflns_number_gt 10906
_reflns_number_total 4310
_reflns_threshold_expression F^2^>2.0\s(F^2^)
_cod_data_source_file ic0343253si20030617_084419_4.cif
_cod_data_source_block Ag2S3(SiMe2)2(PEt3)3
_cod_original_cell_volume 1834.2(10)
_cod_original_formula_sum 'C22 H57 Ag2 P3 S3 Si2 '
_cod_database_code 4314089

loop_
_symmetry_equiv_pos_as_xyz
x,y,z
-x,y+1/2,-z

loop_
_atom_site_label
_atom_site_type_symbol
_atom_site_fract_x
_atom_site_fract_y
_atom_site_fract_z
_atom_site_U_iso_or_equiv
_atom_site_adp_type
_atom_site_occupancy
_atom_site_calc_flag
_atom_site_refinement_flags
_atom_site_disorder_assembly
_atom_site_disorder_group
Ag(1) Ag 0.17009(3) -0.49857(9) 0.20275(3) 0.0461(1) Uani 1.00 d . . .
Ag(2) Ag 0.30952(3) -0.71841(9) 0.29248(3) 0.0456(1) Uani 1.00 d . . .
S(1) S 0.2529(1) -0.6574(1) 0.12360(8) 0.0408(4) Uani 1.00 d . . .
S(2) S 0.3545(1) -0.5042(1) 0.35110(8) 0.0454(3) Uani 1.00 d . . .
S(3) S 0.5871(1) -0.5393(1) 0.22297(8) 0.0404(3) Uani 1.00 d . . .
P(1) P -0.0204(1) -0.3713(2) 0.1637(1) 0.0555(5) Uani 1.00 d . . .
P(2) P 0.5171(1) -0.8351(1) 0.33771(9) 0.0359(4) Uani 1.00 d . . .
P(3) P 0.0895(3) -0.7618(3) 0.3205(2) 0.0522(8) Uiso 0.55 d P . .
P(4) P 0.0789(3) -0.7898(3) 0.2909(2) 0.0390(8) Uiso 0.45 d P . .
Si(1) Si 0.4219(1) -0.5720(2) 0.10504(9) 0.0360(4) Uani 1.00 d . . .
Si(2) Si 0.5125(1) -0.4331(2) 0.30931(9) 0.0392(4) Uani 1.00 d . . .
C(1) C 0.3693(5) -0.4365(5) 0.0460(3) 0.055(2) Uani 1.00 d . . .
C(2) C 0.5102(5) -0.6607(4) 0.0404(3) 0.052(2) Uani 1.00 d . . .
C(3) C 0.6680(5) -0.4135(5) 0.4048(3) 0.054(2) Uani 1.00 d . . .
C(4) C 0.4598(6) -0.2907(4) 0.2573(4) 0.069(2) Uani 1.00 d . . .
C(5) C -0.1751(6) -0.4202(6) 0.0804(4) 0.068(2) Uani 1.00 d . . .
C(6) C -0.1378(7) -0.4638(7) 0.0050(5) 0.115(3) Uani 1.00 d . . .
C(7) C 0.0278(7) -0.2369(7) 0.1257(5) 0.082(2) Uiso 1.00 d . . .
C(8) C -0.090(1) -0.1450(10) 0.1201(7) 0.100(3) Uiso 0.70 d P . .
C(9) C 0.124(2) -0.169(2) 0.174(1) 0.075(6) Uiso 0.30 d P . .
C(10) C -0.0931(6) -0.3344(6) 0.2544(5) 0.070(2) Uiso 1.00 d . . .
C(11) C 0.0228(9) -0.3036(9) 0.3455(7) 0.078(3) Uiso 0.70 d P . .
C(12) C -0.201(2) -0.231(2) 0.205(1) 0.084(6) Uiso 0.30 d P . .
C(13) C 0.5841(5) -0.8733(5) 0.2480(4) 0.056(2) Uani 1.00 d . . .
C(14) C 0.4828(6) -0.9455(5) 0.1791(3) 0.066(2) Uani 1.00 d . . .
C(15) C 0.5084(5) -0.9738(4) 0.3909(4) 0.050(2) Uani 1.00 d . . .
C(16) C 0.6396(5) -1.0461(4) 0.4146(4) 0.053(2) Uani 1.00 d . . .
C(17) C 0.6611(5) -0.7621(4) 0.4132(3) 0.044(2) Uani 1.00 d . . .
C(18) C 0.6339(5) -0.7261(5) 0.4977(3) 0.058(2) Uani 1.00 d . . .
C(19) C -0.065(1) -0.738(1) 0.2370(10) 0.101(4) Uiso 0.55 d P . .
C(20) C -0.0484(9) -0.8349(8) 0.1815(6) 0.026(2) Uiso 0.45 d P . .
C(21) C -0.0930(8) -0.7594(7) 0.1331(6) 0.106(3) Uiso 1.00 d . . .
C(22) C 0.0551(9) -0.6967(9) 0.4233(6) 0.052(2) Uiso 0.55 d P . .
C(23) C -0.035(1) -0.677(1) 0.3246(8) 0.055(3) Uiso 0.45 d P . .
C(24) C 0.0218(8) -0.5954(7) 0.4108(5) 0.107(3) Uiso 1.00 d . . .
C(25) C 0.110(1) -0.9233(10) 0.3489(7) 0.043(2) Uiso 0.55 d P . .
C(26) C 0.051(2) -0.880(1) 0.378(1) 0.098(5) Uiso 0.45 d P . .
C(27) C -0.0192(10) -0.9800(9) 0.3683(7) 0.059(3) Uiso 0.55 d P . .
C(28) C 0.108(2) -0.982(2) 0.360(1) 0.113(7) Uiso 0.45 d P . .
H(1) H 0.4500(5) -0.3976(5) 0.0398(3) 0.064(2) Uiso 1.00 calc . . .
H(2) H 0.3070(5) -0.4523(5) -0.0112(3) 0.064(2) Uiso 1.00 calc . . .
H(3) H 0.3238(5) -0.3884(5) 0.0782(3) 0.064(2) Uiso 1.00 calc . . .
H(4) H 0.5377(5) -0.7324(4) 0.0705(3) 0.062(2) Uiso 1.00 calc . . .
H(5) H 0.4472(5) -0.6753(4) -0.0168(3) 0.062(2) Uiso 1.00 calc . . .
H(6) H 0.5906(5) -0.6213(4) 0.0343(3) 0.062(2) Uiso 1.00 calc . . .
H(7) H 0.6944(5) -0.4864(5) 0.4334(3) 0.064(2) Uiso 1.00 calc . . .
H(8) H 0.7429(5) -0.3837(5) 0.3854(3) 0.064(2) Uiso 1.00 calc . . .
H(9) H 0.6470(5) -0.3604(5) 0.4455(3) 0.064(2) Uiso 1.00 calc . . .
H(10) H 0.5357(6) -0.2607(4) 0.2391(4) 0.079(2) Uiso 1.00 calc . . .
H(11) H 0.3799(6) -0.2989(4) 0.2070(4) 0.079(2) Uiso 1.00 calc . . .
H(12) H 0.4388(6) -0.2387(4) 0.2987(4) 0.079(2) Uiso 1.00 calc . . .
H(13) H -0.2174(6) -0.4815(6) 0.1039(4) 0.081(3) Uiso 1.00 calc . . .
H(14) H -0.2396(6) -0.3577(6) 0.0627(4) 0.081(3) Uiso 1.00 calc . . .
H(15) H -0.2186(7) -0.4910(7) -0.0391(5) 0.131(4) Uiso 1.00 calc . . .
H(16) H -0.0962(7) -0.4021(7) -0.0187(5) 0.131(4) Uiso 1.00 calc . . .
H(17) H -0.0725(7) -0.5257(7) 0.0230(5) 0.131(4) Uiso 1.00 calc . . .
H(18) H 0.6057(5) -0.8041(5) 0.2215(4) 0.067(2) Uiso 1.00 calc . . .
H(19) H 0.6671(5) -0.9177(5) 0.2711(4) 0.067(2) Uiso 1.00 calc . . .
H(20) H 0.3997(6) -0.9012(5) 0.1558(3) 0.076(2) Uiso 1.00 calc . . .
H(21) H 0.5214(6) -0.9651(5) 0.1324(3) 0.076(2) Uiso 1.00 calc . . .
H(22) H 0.4611(6) -1.0148(5) 0.2054(3) 0.076(2) Uiso 1.00 calc . . .
H(23) H 0.4875(5) -0.9582(4) 0.4450(4) 0.059(2) Uiso 1.00 calc . . .
H(24) H 0.4350(5) -1.0187(4) 0.3530(4) 0.059(2) Uiso 1.00 calc . . .
H(25) H 0.6269(5) -1.1170(4) 0.4425(4) 0.062(2) Uiso 1.00 calc . . .
H(26) H 0.6619(5) -1.0629(4) 0.3611(4) 0.062(2) Uiso 1.00 calc . . .
H(27) H 0.7138(5) -1.0031(4) 0.4534(4) 0.062(2) Uiso 1.00 calc . . .
H(28) H 0.7386(5) -0.8141(4) 0.4282(3) 0.051(2) Uiso 1.00 calc . . .
H(29) H 0.6841(5) -0.6953(4) 0.3847(3) 0.051(2) Uiso 1.00 calc . . .
H(30) H 0.7137(5) -0.6884(5) 0.5359(3) 0.068(2) Uiso 1.00 calc . . .
H(31) H 0.5568(5) -0.6737(5) 0.4834(3) 0.068(2) Uiso 1.00 calc . . .
H(32) H 0.6114(5) -0.7925(5) 0.5269(3) 0.068(2) Uiso 1.00 calc . . .

loop_
_atom_site_aniso_label
_atom_site_aniso_U_11
_atom_site_aniso_U_22
_atom_site_aniso_U_33
_atom_site_aniso_U_12
_atom_site_aniso_U_13
_atom_site_aniso_U_23
Ag(1) 0.0328(2) 0.0509(3) 0.0521(3) 0.0047(2) 0.0106(2) 0.0086(2)
Ag(2) 0.0310(2) 0.0475(3) 0.0550(3) 0.0063(2) 0.0121(2) 0.0137(2)
S(1) 0.0349(6) 0.0467(8) 0.0399(7) -0.0063(6) 0.0044(6) -0.0030(6)
S(2) 0.0359(6) 0.0589(8) 0.0377(7) 0.0027(7) 0.0099(5) -0.0075(7)
S(3) 0.0313(6) 0.0482(8) 0.0399(7) -0.0069(6) 0.0100(6) -0.0046(5)
P(1) 0.0393(8) 0.052(1) 0.070(1) 0.0090(9) 0.0049(8) -0.0017(7)
P(2) 0.0275(6) 0.0397(8) 0.0392(8) 0.0046(6) 0.0097(6) 0.0070(6)
Si(1) 0.0358(7) 0.0379(8) 0.0342(8) -0.0022(6) 0.0079(6) 0.0012(6)
Si(2) 0.0430(8) 0.0375(8) 0.0369(8) -0.0026(7) 0.0059(6) -0.0058(6)
C(1) 0.068(4) 0.051(3) 0.042(3) -0.007(3) 0.012(3) 0.004(3)
C(2) 0.061(3) 0.053(3) 0.041(3) -0.005(3) 0.017(3) -0.011(3)
C(3) 0.049(3) 0.066(4) 0.046(3) -0.022(3) 0.009(3) -0.013(3)
C(4) 0.090(4) 0.043(3) 0.065(4) -0.002(3) 0.019(4) -0.003(3)
C(5) 0.056(4) 0.067(4) 0.079(5) 0.008(4) 0.008(3) 0.002(3)
C(6) 0.083(5) 0.161(9) 0.083(6) 0.040(6) -0.013(4) 0.014(6)
C(13) 0.049(3) 0.060(4) 0.058(4) 0.019(3) 0.020(3) 0.008(3)
C(14) 0.083(4) 0.068(4) 0.040(3) 0.009(3) 0.016(3) -0.008(3)
C(15) 0.045(3) 0.040(3) 0.062(4) 0.004(3) 0.017(3) 0.006(2)
C(16) 0.055(3) 0.034(3) 0.066(4) 0.013(3) 0.012(3) 0.022(3)
C(17) 0.035(3) 0.035(3) 0.057(4) 0.004(3) 0.007(2) 0.007(2)
C(18) 0.058(3) 0.069(4) 0.044(3) 0.008(3) 0.003(3) -0.003(3)

loop_
_atom_type_symbol
_atom_type_description
_atom_type_scat_dispersion_real
_atom_type_scat_dispersion_imag
_atom_type_scat_source
C C 0.003 0.002
;
International Tables for Crystallography
(1992, Vol. C, Tables 4.2.6.8 and 6.1.1.4)
;
H H 0.000 0.000
;
International Tables for Crystallography
(1992, Vol. C, Table 6.1.1.4)
;
Si Si 0.082 0.070
;
International Tables for Crystallography
(1992, Vol. C, Tables 4.2.6.8 and 6.1.1.4)
;
S S 0.125 0.123
;
International Tables for Crystallography
(1992, Vol. C, Tables 4.2.6.8 and 6.1.1.4)
;
Ag Ag -0.897 1.101
;
International Tables for Crystallography
(1992, Vol. C, Tables 4.2.6.8 and 6.1.1.4)
;
P P 0.102 0.094
;
International Tables for Crystallography
(1992, Vol. C, Tables 4.2.6.8 and 6.1.1.4)
;

loop_
_geom_angle_atom_site_label_1
_geom_angle_atom_site_label_2
_geom_angle_atom_site_label_3
_geom_angle
_geom_angle_site_symmetry_1
_geom_angle_site_symmetry_2
_geom_angle_site_symmetry_3
_geom_angle_publ_flag
Ag(2) Ag(1) S(1) 56.31(4) . . . yes
Ag(2) Ag(1) S(2) 55.52(4) . . . yes
Ag(2) Ag(1) P(1) 150.90(5) . . . yes
S(1) Ag(1) S(2) 100.70(5) . . . yes
S(1) Ag(1) P(1) 133.91(5) . . . yes
S(2) Ag(1) P(1) 125.39(6) . . . yes
Ag(1) Ag(2) S(1) 51.38(4) . . . yes
Ag(1) Ag(2) S(2) 52.30(3) . . . yes
Ag(1) Ag(2) P(2) 147.75(5) . . . yes
Ag(1) Ag(2) P(3) 86.45(8) . . . yes
Ag(1) Ag(2) P(4) 88.38(8) . . . yes
S(1) Ag(2) S(2) 93.94(5) . . . yes
S(1) Ag(2) P(2) 111.07(5) . . . yes
S(1) Ag(2) P(3) 107.38(8) . . . yes
S(1) Ag(2) P(4) 98.90(8) . . . yes
S(2) Ag(2) P(2) 112.13(5) . . . yes
S(2) Ag(2) P(3) 101.60(8) . . . yes
S(2) Ag(2) P(4) 112.59(9) . . . yes
P(2) Ag(2) P(3) 125.78(9) . . . yes
P(2) Ag(2) P(4) 123.20(10) . . . yes
P(3) Ag(2) P(4) 13.0(1) . . . yes
Ag(1) S(1) Ag(2) 72.30(4) . . . yes
Ag(1) S(1) Si(1) 97.38(7) . . . yes
Ag(2) S(1) Si(1) 109.11(6) . . . yes
Ag(1) S(2) Ag(2) 72.18(4) . . . yes
Ag(1) S(2) Si(2) 96.65(6) . . . yes
Ag(2) S(2) Si(2) 109.30(8) . . . yes
Si(1) S(3) Si(2) 109.46(8) . . . yes
Ag(1) P(1) C(5) 117.1(2) . . . yes
Ag(1) P(1) C(7) 110.7(2) . . . yes
Ag(1) P(1) C(10) 114.7(2) . . . yes
C(5) P(1) C(7) 106.6(3) . . . yes
C(5) P(1) C(10) 100.9(3) . . . yes
C(7) P(1) C(10) 105.7(3) . . . yes
Ag(2) P(2) C(13) 113.2(2) . . . yes
Ag(2) P(2) C(15) 118.4(2) . . . yes
Ag(2) P(2) C(17) 113.2(2) . . . yes
C(13) P(2) C(15) 103.2(3) . . . yes
C(13) P(2) C(17) 103.1(3) . . . yes
C(15) P(2) C(17) 104.1(2) . . . yes
Ag(2) P(3) P(4) 85.9(5) . . . yes
Ag(2) P(3) C(19) 119.0(6) . . . yes
Ag(2) P(3) C(22) 118.3(3) . . . yes
Ag(2) P(3) C(23) 129.8(5) . . . yes
Ag(2) P(3) C(25) 101.8(4) . . . yes
Ag(2) P(3) C(26) 127.4(6) . . . yes
P(4) P(3) C(19) 62.7(7) . . . yes
P(4) P(3) C(22) 155.7(6) . . . yes
P(4) P(3) C(23) 115.7(6) . . . yes
P(4) P(3) C(25) 67.0(6) . . . yes
P(4) P(3) C(26) 88.1(8) . . . yes
C(19) P(3) C(22) 104.0(6) . . . yes
C(19) P(3) C(23) 53.4(7) . . . yes
C(19) P(3) C(25) 110.0(6) . . . yes
C(19) P(3) C(26) 103.7(7) . . . yes
C(22) P(3) C(23) 52.3(5) . . . yes
C(22) P(3) C(25) 102.5(5) . . . yes
C(22) P(3) C(26) 74.9(7) . . . yes
C(23) P(3) C(25) 128.2(6) . . . yes
C(23) P(3) C(26) 99.5(8) . . . yes
C(25) P(3) C(26) 30.8(7) . . . yes
Ag(2) P(4) P(3) 81.1(5) . . . yes
Ag(2) P(4) C(19) 126.5(6) . . . yes
Ag(2) P(4) C(20) 119.0(4) . . . yes
Ag(2) P(4) C(23) 113.9(4) . . . yes
Ag(2) P(4) C(25) 105.4(4) . . . yes
Ag(2) P(4) C(26) 122.7(5) . . . yes
P(3) P(4) C(19) 99.0(7) . . . yes
P(3) P(4) C(20) 147.5(6) . . . yes
P(3) P(4) C(23) 49.2(5) . . . yes
P(3) P(4) C(25) 96.3(6) . . . yes
P(3) P(4) C(26) 74.2(7) . . . yes
C(19) P(4) C(20) 48.7(6) . . . yes
C(19) P(4) C(23) 50.2(7) . . . yes
C(19) P(4) C(25) 127.5(7) . . . yes
C(19) P(4) C(26) 108.2(8) . . . yes
C(20) P(4) C(23) 98.3(5) . . . yes
C(20) P(4) C(25) 101.6(4) . . . yes
C(20) P(4) C(26) 108.8(6) . . . yes
C(23) P(4) C(25) 118.6(6) . . . yes
C(23) P(4) C(26) 86.8(7) . . . yes
C(25) P(4) C(26) 31.8(7) . . . yes
S(1) Si(1) S(3) 115.00(9) . . . yes
S(1) Si(1) C(1) 111.0(2) . . . yes
S(1) Si(1) C(2) 111.2(2) . . . yes
S(3) Si(1) C(1) 109.3(2) . . . yes
S(3) Si(1) C(2) 101.9(1) . . . yes
C(1) Si(1) C(2) 107.9(2) . . . yes
S(2) Si(2) S(3) 115.09(10) . . . yes
S(2) Si(2) C(3) 109.5(2) . . . yes
S(2) Si(2) C(4) 110.6(2) . . . yes
S(3) Si(2) C(3) 103.0(2) . . . yes
S(3) Si(2) C(4) 109.7(2) . . . yes
C(3) Si(2) C(4) 108.6(2) . . . yes
P(1) C(5) C(6) 109.7(4) . . . yes
P(1) C(7) C(8) 109.4(6) . . . yes
P(1) C(7) C(9) 123(1) . . . yes
C(8) C(7) C(9) 92(1) . . . yes
P(1) C(10) C(11) 113.7(5) . . . yes
P(1) C(10) C(12) 99.2(9) . . . yes
C(11) C(10) C(12) 117.8(9) . . . yes
P(2) C(13) C(14) 112.2(4) . . . yes
P(2) C(15) C(16) 116.4(4) . . . yes
P(2) C(17) C(18) 113.7(4) . . . yes
P(3) C(19) P(4) 18.3(2) . . . yes
P(3) C(19) C(20) 96.0(8) . . . yes
P(3) C(19) C(21) 127(1) . . . yes
P(3) C(19) C(23) 58.7(6) . . . yes
P(4) C(19) C(20) 77.7(8) . . . yes
P(4) C(19) C(21) 111(1) . . . yes
P(4) C(19) C(23) 76.9(7) . . . yes
C(20) C(19) C(21) 44.2(6) . . . yes
C(20) C(19) C(23) 152(1) . . . yes
C(21) C(19) C(23) 160(1) . . . yes
P(4) C(20) C(19) 53.5(6) . . . yes
P(4) C(20) C(21) 114.9(7) . . . yes
C(19) C(20) C(21) 74.4(9) . . . yes
C(19) C(21) C(20) 61.4(8) . . . yes
P(3) C(22) C(23) 53.7(6) . . . yes
P(3) C(22) C(24) 110.4(8) . . . yes
C(23) C(22) C(24) 69.3(7) . . . yes
P(3) C(23) P(4) 15.1(2) . . . yes
P(3) C(23) C(19) 67.9(8) . . . yes
P(3) C(23) C(22) 74.0(6) . . . yes
P(3) C(23) C(24) 107.8(7) . . . yes
P(4) C(23) C(19) 52.9(7) . . . yes
P(4) C(23) C(22) 87.7(6) . . . yes
P(4) C(23) C(24) 122.9(7) . . . yes
C(19) C(23) C(22) 138(1) . . . yes
C(19) C(23) C(24) 167(1) . . . yes
C(22) C(23) C(24) 44.9(6) . . . yes
C(22) C(24) C(23) 65.8(7) . . . yes
P(3) C(25) P(4) 16.7(2) . . . yes
P(3) C(25) C(26) 65(1) . . . yes
P(3) C(25) C(27) 114.7(7) . . . yes
P(3) C(25) C(28) 172(2) . . . yes
P(4) C(25) C(26) 76(1) . . . yes
P(4) C(25) C(27) 115.9(7) . . . yes
P(4) C(25) C(28) 162(1) . . . yes
C(26) C(25) C(27) 58(1) . . . yes
C(26) C(25) C(28) 108(2) . . . yes
C(27) C(25) C(28) 57(1) . . . yes
P(3) C(26) P(4) 17.7(2) . . . yes
P(3) C(26) C(25) 83(1) . . . yes
P(3) C(26) C(27) 143(1) . . . yes
P(3) C(26) C(28) 112(1) . . . yes
P(4) C(26) C(25) 71(1) . . . yes
P(4) C(26) C(27) 126(1) . . . yes
P(4) C(26) C(28) 99(1) . . . yes
C(25) C(26) C(27) 82(1) . . . yes
C(25) C(26) C(28) 29(1) . . . yes
C(27) C(26) C(28) 58(1) . . . yes
C(25) C(27) C(26) 38.9(10) . . . yes
C(25) C(27) C(28) 26(1) . . . yes
C(26) C(27) C(28) 62(1) . . . yes
C(25) C(28) C(26) 42(1) . . . yes
C(25) C(28) C(27) 95(2) . . . yes
C(26) C(28) C(27) 59(1) . . . yes

loop_
_geom_bond_atom_site_label_1
_geom_bond_atom_site_label_2
_geom_bond_distance
_geom_bond_site_symmetry_1
_geom_bond_site_symmetry_2
_geom_bond_publ_flag
Ag(1) Ag(2) 3.089(1) . . yes
Ag(1) S(1) 2.534(2) . . yes
Ag(1) S(2) 2.568(1) . . yes
Ag(1) P(1) 2.382(2) . . yes
Ag(2) S(1) 2.698(1) . . yes
Ag(2) S(2) 2.675(2) . . yes
Ag(2) P(2) 2.445(2) . . yes
Ag(2) P(3) 2.464(4) . . yes
Ag(2) P(4) 2.488(4) . . yes
S(1) Si(1) 2.086(2) . . yes
S(2) Si(2) 2.090(2) . . yes
S(3) Si(1) 2.169(2) . . yes
S(3) Si(2) 2.160(2) . . yes
P(1) C(5) 1.837(6) . . yes
P(1) C(7) 1.809(8) . . yes
P(1) C(10) 1.866(8) . . yes
P(2) C(13) 1.820(7) . . yes
P(2) C(15) 1.851(5) . . yes
P(2) C(17) 1.821(5) . . yes
P(3) P(4) 0.562(5) . . yes
P(3) C(19) 1.76(1) . . yes
P(3) C(22) 1.94(1) . . yes
P(3) C(23) 1.63(1) . . yes
P(3) C(25) 1.95(1) . . yes
P(3) C(26) 1.78(2) . . yes
P(4) C(19) 1.59(1) . . yes
P(4) C(20) 1.927(9) . . yes
P(4) C(23) 1.94(1) . . yes
P(4) C(25) 1.80(1) . . yes
P(4) C(26) 1.85(2) . . yes
Si(1) C(1) 1.848(5) . . yes
Si(1) C(2) 1.874(6) . . yes
Si(2) C(3) 1.870(5) . . yes
Si(2) C(4) 1.873(5) . . yes
C(5) C(6) 1.46(1) . . yes
C(7) C(8) 1.60(1) . . yes
C(7) C(9) 1.33(2) . . yes
C(10) C(11) 1.63(1) . . yes
C(10) C(12) 1.67(2) . . yes
C(13) C(14) 1.530(7) . . yes
C(15) C(16) 1.534(7) . . yes
C(17) C(18) 1.521(8) . . yes
C(19) C(20) 1.48(2) . . yes
C(19) C(21) 1.63(2) . . yes
C(19) C(23) 1.53(2) . . yes
C(20) C(21) 1.18(1) . . yes
C(22) C(23) 1.60(1) . . yes
C(22) C(24) 1.24(1) . . yes
C(23) C(24) 1.64(1) . . yes
C(25) C(26) 1.00(2) . . yes
C(25) C(27) 1.58(2) . . yes
C(25) C(28) 0.72(2) . . yes
C(26) C(27) 1.36(2) . . yes
C(26) C(28) 1.40(3) . . yes
C(27) C(28) 1.34(2) . . yes

loop_
_geom_contact_atom_site_label_1
_geom_contact_atom_site_label_2
_geom_contact_distance
_geom_contact_site_symmetry_1
_geom_contact_site_symmetry_2
_geom_contact_publ_flag
Ag(1) Ag(2) 3.089(1) . . ?
Ag(1) S(1) 2.534(2) . . ?
Ag(1) S(2) 2.568(1) . . ?
Ag(2) S(1) 2.698(1) . . ?
Ag(2) S(2) 2.675(2) . . ?

loop_
_geom_torsion_atom_site_label_1
_geom_torsion_atom_site_label_2
_geom_torsion_atom_site_label_3
_geom_torsion_atom_site_label_4
_geom_torsion
_geom_torsion_site_symmetry_1
_geom_torsion_site_symmetry_2
_geom_torsion_site_symmetry_3
_geom_torsion_site_symmetry_4
_geom_torsion_publ_flag
Ag(1) Ag(2) S(1) Si(1) 91.84(8) . . . . yes
Ag(1) Ag(2) S(2) Si(2) -90.93(7) . . . . yes
Ag(1) Ag(2) P(2) C(13) -56.7(2) . . . . yes
Ag(1) Ag(2) P(2) C(15) -177.6(2) . . . . yes
Ag(1) Ag(2) P(2) C(17) 60.2(2) . . . . yes
Ag(1) Ag(2) P(3) P(4) 98.2(5) . . . . yes
Ag(1) Ag(2) P(3) C(19) 42.6(6) . . . . yes
Ag(1) Ag(2) P(3) C(22) -85.1(4) . . . . yes
Ag(1) Ag(2) P(3) C(23) -22.2(6) . . . . yes
Ag(1) Ag(2) P(3) C(25) 163.6(3) . . . . yes
Ag(1) Ag(2) P(3) C(26) -177.4(7) . . . . yes
Ag(1) Ag(2) P(4) P(3) -81.2(5) . . . . yes
Ag(1) Ag(2) P(4) C(19) 13.4(7) . . . . yes
Ag(1) Ag(2) P(4) C(20) 71.5(3) . . . . yes
Ag(1) Ag(2) P(4) C(23) -43.7(4) . . . . yes
Ag(1) Ag(2) P(4) C(25) -175.4(4) . . . . yes
Ag(1) Ag(2) P(4) C(26) -145.9(7) . . . . yes
Ag(1) S(1) Ag(2) S(2) -32.91(4) . . . . yes
Ag(1) S(1) Ag(2) P(2) -148.45(5) . . . . yes
Ag(1) S(1) Ag(2) P(3) 70.55(9) . . . . yes
Ag(1) S(1) Ag(2) P(4) 80.69(9) . . . . yes
Ag(1) S(1) Si(1) S(3) 68.15(10) . . . . yes
Ag(1) S(1) Si(1) C(1) -56.6(2) . . . . yes
Ag(1) S(1) Si(1) C(2) -176.7(2) . . . . yes
Ag(1) S(2) Ag(2) S(1) 32.45(4) . . . . yes
Ag(1) S(2) Ag(2) P(2) 147.10(5) . . . . yes
Ag(1) S(2) Ag(2) P(3) -76.20(8) . . . . yes
Ag(1) S(2) Ag(2) P(4) -68.88(9) . . . . yes
Ag(1) S(2) Si(2) S(3) -68.46(9) . . . . yes
Ag(1) S(2) Si(2) C(3) 176.2(2) . . . . yes
Ag(1) S(2) Si(2) C(4) 56.5(2) . . . . yes
Ag(1) P(1) C(5) C(6) -49.5(6) . . . . yes
Ag(1) P(1) C(7) C(8) -167.6(5) . . . . yes
Ag(1) P(1) C(7) C(9) -60(1) . . . . yes
Ag(1) P(1) C(10) C(11) 45.1(6) . . . . yes
Ag(1) P(1) C(10) C(12) 171.0(7) . . . . yes
Ag(2) Ag(1) S(1) Si(1) -107.77(6) . . . . yes
Ag(2) Ag(1) S(2) Si(2) 108.19(8) . . . . yes
Ag(2) Ag(1) P(1) C(5) -71.3(3) . . . . yes
Ag(2) Ag(1) P(1) C(7) 166.3(3) . . . . yes
Ag(2) Ag(1) P(1) C(10) 46.8(3) . . . . yes
Ag(2) S(1) Ag(1) S(2) 35.08(5) . . . . yes
Ag(2) S(1) Ag(1) P(1) -144.68(8) . . . . yes
Ag(2) S(1) Si(1) S(3) -5.6(1) . . . . yes
Ag(2) S(1) Si(1) C(1) -130.3(2) . . . . yes
Ag(2) S(1) Si(1) C(2) 109.5(2) . . . . yes
Ag(2) S(2) Ag(1) S(1) -35.46(5) . . . . yes
Ag(2) S(2) Ag(1) P(1) 144.33(7) . . . . yes
Ag(2) S(2) Si(2) S(3) 4.94(9) . . . . yes
Ag(2) S(2) Si(2) C(3) -110.4(2) . . . . yes
Ag(2) S(2) Si(2) C(4) 129.9(2) . . . . yes
Ag(2) P(2) C(13) C(14) -62.2(4) . . . . yes
Ag(2) P(2) C(15) C(16) 177.5(3) . . . . yes
Ag(2) P(2) C(17) C(18) 60.3(4) . . . . yes
Ag(2) P(3) P(4) C(19) -125.8(6) . . . . yes
Ag(2) P(3) P(4) C(20) -131(1) . . . . yes
Ag(2) P(3) P(4) C(23) -132.6(6) . . . . yes
Ag(2) P(3) P(4) C(25) 104.7(4) . . . . yes
Ag(2) P(3) P(4) C(26) 127.7(6) . . . . yes
Ag(2) P(3) C(19) P(4) 67.7(7) . . . . yes
Ag(2) P(3) C(19) C(20) 72.0(9) . . . . yes
Ag(2) P(3) C(19) C(21) 37(1) . . . . yes
Ag(2) P(3) C(19) C(23) -120.0(7) . . . . yes
Ag(2) P(3) C(22) C(23) 120.2(6) . . . . yes
Ag(2) P(3) C(22) C(24) 78.0(7) . . . . yes
Ag(2) P(3) C(23) P(4) 107.2(9) . . . . yes
Ag(2) P(3) C(23) C(19) 99.6(8) . . . . yes
Ag(2) P(3) C(23) C(22) -97.8(7) . . . . yes
Ag(2) P(3) C(23) C(24) -67.9(10) . . . . yes
Ag(2) P(3) C(25) P(4) -80.3(5) . . . . yes
Ag(2) P(3) C(25) C(26) 149(1) . . . . yes
Ag(2) P(3) C(25) C(27) -178.4(6) . . . . yes
Ag(2) P(3) C(25) C(28) -176(14) . . . . yes
Ag(2) P(3) C(26) P(4) -83.3(7) . . . . yes
Ag(2) P(3) C(26) C(25) -38(1) . . . . yes
Ag(2) P(3) C(26) C(27) -107(2) . . . . yes
Ag(2) P(3) C(26) C(28) -40(1) . . . . yes
Ag(2) P(4) P(3) C(19) 125.8(6) . . . . yes
Ag(2) P(4) P(3) C(22) -172(1) . . . . yes
Ag(2) P(4) P(3) C(23) 132.6(6) . . . . yes
Ag(2) P(4) P(3) C(25) -104.7(4) . . . . yes
Ag(2) P(4) P(3) C(26) -127.7(6) . . . . yes
Ag(2) P(4) C(19) P(3) -85.5(7) . . . . yes
Ag(2) P(4) C(19) C(20) 98.8(7) . . . . yes
Ag(2) P(4) C(19) C(21) 69(1) . . . . yes
Ag(2) P(4) C(19) C(23) -92.3(9) . . . . yes
Ag(2) P(4) C(20) C(19) -114.7(8) . . . . yes
Ag(2) P(4) C(20) C(21) -70.1(9) . . . . yes
Ag(2) P(4) C(23) P(3) -52.7(7) . . . . yes
Ag(2) P(4) C(23) C(19) 118.5(8) . . . . yes
Ag(2) P(4) C(23) C(22) -76.7(7) . . . . yes
Ag(2) P(4) C(23) C(24) -47(1) . . . . yes
Ag(2) P(4) C(25) P(3) 82.5(5) . . . . yes
Ag(2) P(4) C(25) C(26) 128(1) . . . . yes
Ag(2) P(4) C(25) C(27) 172.4(6) . . . . yes
Ag(2) P(4) C(25) C(28) -123(7) . . . . yes
Ag(2) P(4) C(26) P(3) 68.2(6) . . . . yes
Ag(2) P(4) C(26) C(25) -64(1) . . . . yes
Ag(2) P(4) C(26) C(27) -129(1) . . . . yes
Ag(2) P(4) C(26) C(28) -72(1) . . . . yes
S(1) Ag(1) Ag(2) S(2) 136.76(5) . . . . yes
S(1) Ag(1) Ag(2) P(2) 66.19(9) . . . . yes
S(1) Ag(1) Ag(2) P(3) -115.64(9) . . . . yes
S(1) Ag(1) Ag(2) P(4) -102.75(9) . . . . yes
S(1) Ag(1) S(2) Si(2) 72.73(8) . . . . yes
S(1) Ag(1) P(1) C(5) 27.2(3) . . . . yes
S(1) Ag(1) P(1) C(7) -95.3(3) . . . . yes
S(1) Ag(1) P(1) C(10) 145.2(2) . . . . yes
S(1) Ag(2) Ag(1) S(2) -136.76(5) . . . . yes
S(1) Ag(2) Ag(1) P(1) 121.1(1) . . . . yes
S(1) Ag(2) S(2) Si(2) -58.48(6) . . . . yes
S(1) Ag(2) P(2) C(13) -6.7(2) . . . . yes
S(1) Ag(2) P(2) C(15) -127.6(2) . . . . yes
S(1) Ag(2) P(2) C(17) 110.3(2) . . . . yes
S(1) Ag(2) P(3) P(4) 50.6(5) . . . . yes
S(1) Ag(2) P(3) C(19) -4.9(6) . . . . yes
S(1) Ag(2) P(3) C(22) -132.7(3) . . . . yes
S(1) Ag(2) P(3) C(23) -69.8(6) . . . . yes
S(1) Ag(2) P(3) C(25) 116.0(3) . . . . yes
S(1) Ag(2) P(3) C(26) 135.0(7) . . . . yes
S(1) Ag(2) P(4) P(3) -131.7(5) . . . . yes
S(1) Ag(2) P(4) C(19) -37.1(7) . . . . yes
S(1) Ag(2) P(4) C(20) 21.0(4) . . . . yes
S(1) Ag(2) P(4) C(23) -94.2(4) . . . . yes
S(1) Ag(2) P(4) C(25) 134.1(4) . . . . yes
S(1) Ag(2) P(4) C(26) 163.6(7) . . . . yes
S(1) Si(1) S(3) Si(2) -60.9(1) . . . . yes
S(2) Ag(1) Ag(2) P(2) -70.56(9) . . . . yes
S(2) Ag(1) Ag(2) P(3) 107.61(9) . . . . yes
S(2) Ag(1) Ag(2) P(4) 120.50(9) . . . . yes
S(2) Ag(1) S(1) Si(1) -72.69(7) . . . . yes
S(2) Ag(1) P(1) C(5) -152.5(3) . . . . yes
S(2) Ag(1) P(1) C(7) 85.0(3) . . . . yes
S(2) Ag(1) P(1) C(10) -34.5(2) . . . . yes
S(2) Ag(2) Ag(1) P(1) -102.2(1) . . . . yes
S(2) Ag(2) S(1) Si(1) 58.92(8) . . . . yes
S(2) Ag(2) P(2) C(13) -110.3(2) . . . . yes
S(2) Ag(2) P(2) C(15) 128.8(2) . . . . yes
S(2) Ag(2) P(2) C(17) 6.6(2) . . . . yes
S(2) Ag(2) P(3) P(4) 148.5(4) . . . . yes
S(2) Ag(2) P(3) C(19) 93.0(6) . . . . yes
S(2) Ag(2) P(3) C(22) -34.8(4) . . . . yes
S(2) Ag(2) P(3) C(23) 28.1(6) . . . . yes
S(2) Ag(2) P(3) C(25) -146.0(3) . . . . yes
S(2) Ag(2) P(3) C(26) -127.0(7) . . . . yes
S(2) Ag(2) P(4) P(3) -33.7(5) . . . . yes
S(2) Ag(2) P(4) C(19) 61.0(7) . . . . yes
S(2) Ag(2) P(4) C(20) 119.1(3) . . . . yes
S(2) Ag(2) P(4) C(23) 3.9(4) . . . . yes
S(2) Ag(2) P(4) C(25) -127.8(4) . . . . yes
S(2) Ag(2) P(4) C(26) -98.3(7) . . . . yes
S(2) Si(2) S(3) Si(1) 61.6(1) . . . . yes
P(1) Ag(1) Ag(2) P(2) -172.7(1) . . . . yes
P(1) Ag(1) Ag(2) P(3) 5.5(1) . . . . yes
P(1) Ag(1) Ag(2) P(4) 18.3(1) . . . . yes
P(1) Ag(1) S(1) Si(1) 107.54(9) . . . . yes
P(1) Ag(1) S(2) Si(2) -107.48(9) . . . . yes
P(2) Ag(2) S(1) Si(1) -56.62(10) . . . . yes
P(2) Ag(2) S(2) Si(2) 56.16(8) . . . . yes
P(2) Ag(2) P(3) P(4) -83.0(5) . . . . yes
P(2) Ag(2) P(3) C(19) -138.6(6) . . . . yes
P(2) Ag(2) P(3) C(22) 93.7(4) . . . . yes
P(2) Ag(2) P(3) C(23) 156.6(6) . . . . yes
P(2) Ag(2) P(3) C(25) -17.6(3) . . . . yes
P(2) Ag(2) P(3) C(26) 1.4(8) . . . . yes
P(2) Ag(2) P(4) P(3) 105.8(5) . . . . yes
P(2) Ag(2) P(4) C(19) -159.6(7) . . . . yes
P(2) Ag(2) P(4) C(20) -101.5(3) . . . . yes
P(2) Ag(2) P(4) C(23) 143.3(4) . . . . yes
P(2) Ag(2) P(4) C(25) 11.6(4) . . . . yes
P(2) Ag(2) P(4) C(26) 41.1(7) . . . . yes
P(3) Ag(2) S(1) Si(1) 162.4(1) . . . . yes
P(3) Ag(2) S(2) Si(2) -167.13(9) . . . . yes
P(3) Ag(2) P(2) C(13) 125.6(2) . . . . yes
P(3) Ag(2) P(2) C(15) 4.7(2) . . . . yes
P(3) Ag(2) P(2) C(17) -117.5(2) . . . . yes
P(3) Ag(2) P(4) C(19) 94.6(9) . . . . yes
P(3) Ag(2) P(4) C(20) 152.7(6) . . . . yes
P(3) Ag(2) P(4) C(23) 37.5(6) . . . . yes
P(3) Ag(2) P(4) C(25) -94.2(6) . . . . yes
P(3) Ag(2) P(4) C(26) -64.7(8) . . . . yes
P(3) P(4) C(19) C(20) -175.6(8) . . . . yes
P(3) P(4) C(19) C(21) 154.8(9) . . . . yes
P(3) P(4) C(19) C(23) -6.8(9) . . . . yes
P(3) P(4) C(20) C(19) 8(1) . . . . yes
P(3) P(4) C(20) C(21) 52(1) . . . . yes
P(3) P(4) C(23) C(19) 171(1) . . . . yes
P(3) P(4) C(23) C(22) -24.0(7) . . . . yes
P(3) P(4) C(23) C(24) 5.5(9) . . . . yes
P(3) P(4) C(25) C(26) 45(1) . . . . yes
P(3) P(4) C(25) C(27) 89.9(9) . . . . yes
P(3) P(4) C(25) C(28) 153(7) . . . . yes
P(3) P(4) C(26) C(25) -132(1) . . . . yes
P(3) P(4) C(26) C(27) 161(1) . . . . yes
P(3) P(4) C(26) C(28) -140(1) . . . . yes
P(3) C(19) P(4) C(20) 175.6(8) . . . . yes
P(3) C(19) P(4) C(23) 6.8(9) . . . . yes
P(3) C(19) P(4) C(25) 105.2(9) . . . . yes
P(3) C(19) P(4) C(26) 76.2(8) . . . . yes
P(3) C(19) C(20) P(4) -1.4(3) . . . . yes
P(3) C(19) C(20) C(21) -140.0(9) . . . . yes
P(3) C(19) C(21) C(20) 53(1) . . . . yes
P(3) C(19) C(23) P(4) -2.5(3) . . . . yes
P(3) C(19) C(23) C(22) -25(1) . . . . yes
P(3) C(19) C(23) C(24) 71(4) . . . . yes
P(3) C(22) C(23) P(4) 6.4(2) . . . . yes
P(3) C(22) C(23) C(19) 24(1) . . . . yes
P(3) C(22) C(23) C(24) -137.7(8) . . . . yes
P(3) C(22) C(24) C(23) 35.4(7) . . . . yes
P(3) C(23) P(4) C(19) -171(1) . . . . yes
P(3) C(23) P(4) C(20) -179.6(8) . . . . yes
P(3) C(23) P(4) C(25) 72.2(8) . . . . yes
P(3) C(23) P(4) C(26) 71.8(9) . . . . yes
P(3) C(23) C(19) P(4) 2.5(3) . . . . yes
P(3) C(23) C(19) C(20) 26(2) . . . . yes
P(3) C(23) C(19) C(21) -114(3) . . . . yes
P(3) C(23) C(22) C(24) 137.7(8) . . . . yes
P(3) C(23) C(24) C(22) -42.8(8) . . . . yes
P(3) C(25) P(4) C(19) -106(1) . . . . yes
P(3) C(25) P(4) C(20) -152.7(7) . . . . yes
P(3) C(25) P(4) C(23) -46.5(6) . . . . yes
P(3) C(25) P(4) C(26) -45(1) . . . . yes
P(3) C(25) C(26) P(4) 13.0(3) . . . . yes
P(3) C(25) C(26) C(27) 145(1) . . . . yes
P(3) C(25) C(26) C(28) 175(1) . . . . yes
P(3) C(25) C(27) C(26) -34(1) . . . . yes
P(3) C(25) C(27) C(28) 179(2) . . . . yes
P(3) C(25) C(28) C(26) -32(13) . . . . yes
P(3) C(25) C(28) C(27) -1(14) . . . . yes
P(3) C(26) P(4) C(19) -94.4(8) . . . . yes
P(3) C(26) P(4) C(20) -146.0(6) . . . . yes
P(3) C(26) P(4) C(23) -48.3(5) . . . . yes
P(3) C(26) P(4) C(25) 132(1) . . . . yes
P(3) C(26) C(25) P(4) -13.0(3) . . . . yes
P(3) C(26) C(25) C(27) -145(1) . . . . yes
P(3) C(26) C(25) C(28) -175(1) . . . . yes
P(3) C(26) C(27) C(25) 69(2) . . . . yes
P(3) C(26) C(27) C(28) 86(2) . . . . yes
P(3) C(26) C(28) C(25) 4(1) . . . . yes
P(3) C(26) C(28) C(27) -139(1) . . . . yes
P(4) Ag(2) S(1) Si(1) 172.5(1) . . . . yes
P(4) Ag(2) S(2) Si(2) -159.81(10) . . . . yes
P(4) Ag(2) P(2) C(13) 110.1(2) . . . . yes
P(4) Ag(2) P(2) C(15) -10.8(2) . . . . yes
P(4) Ag(2) P(2) C(17) -133.0(2) . . . . yes
P(4) Ag(2) P(3) C(19) -55.5(7) . . . . yes
P(4) Ag(2) P(3) C(22) 176.7(6) . . . . yes
P(4) Ag(2) P(3) C(23) -120.4(8) . . . . yes
P(4) Ag(2) P(3) C(25) 65.4(5) . . . . yes
P(4) Ag(2) P(3) C(26) 84.4(9) . . . . yes
P(4) P(3) C(19) C(20) 4.3(8) . . . . yes
P(4) P(3) C(19) C(21) -30(1) . . . . yes
P(4) P(3) C(19) C(23) 172(1) . . . . yes
P(4) P(3) C(22) C(23) -67(1) . . . . yes
P(4) P(3) C(22) C(24) -110(1) . . . . yes
P(4) P(3) C(23) C(19) -7(1) . . . . yes
P(4) P(3) C(23) C(22) 154.9(8) . . . . yes
P(4) P(3) C(23) C(24) -175.1(8) . . . . yes
P(4) P(3) C(25) C(26) -130(1) . . . . yes
P(4) P(3) C(25) C(27) -98.1(8) . . . . yes
P(4) P(3) C(25) C(28) -96(14) . . . . yes
P(4) P(3) C(26) C(25) 44(1) . . . . yes
P(4) P(3) C(26) C(27) -24(2) . . . . yes
P(4) P(3) C(26) C(28) 42(1) . . . . yes
P(4) C(19) P(3) C(22) -158.1(7) . . . . yes
P(4) C(19) P(3) C(23) -172(1) . . . . yes
P(4) C(19) P(3) C(25) -49.0(8) . . . . yes
P(4) C(19) P(3) C(26) -80.6(9) . . . . yes
P(4) C(19) C(20) C(21) -138.7(9) . . . . yes
P(4) C(19) C(21) C(20) 43.8(9) . . . . yes
P(4) C(19) C(23) C(22) -23(1) . . . . yes
P(4) C(19) C(23) C(24) 74(4) . . . . yes
P(4) C(20) C(19) C(21) 138.7(9) . . . . yes
P(4) C(20) C(19) C(23) -23(2) . . . . yes
P(4) C(20) C(21) C(19) -35.9(8) . . . . yes
P(4) C(23) P(3) C(19) 7(1) . . . . yes
P(4) C(23) P(3) C(22) -154.9(8) . . . . yes
P(4) C(23) P(3) C(25) -80.0(8) . . . . yes
P(4) C(23) P(3) C(26) -92.5(9) . . . . yes
P(4) C(23) C(19) C(20) 23(2) . . . . yes
P(4) C(23) C(19) C(21) -116(3) . . . . yes
P(4) C(23) C(22) C(24) 144.1(8) . . . . yes
P(4) C(23) C(24) C(22) -44.3(10) . . . . yes
P(4) C(25) P(3) C(19) 46.8(8) . . . . yes
P(4) C(25) P(3) C(22) 156.9(6) . . . . yes
P(4) C(25) P(3) C(23) 105.4(8) . . . . yes
P(4) C(25) P(3) C(26) 130(1) . . . . yes
P(4) C(25) C(26) C(27) 132.5(9) . . . . yes
P(4) C(25) C(26) C(28) 162(1) . . . . yes
P(4) C(25) C(27) C(26) -52(1) . . . . yes
P(4) C(25) C(27) C(28) 161(2) . . . . yes
P(4) C(25) C(28) C(26) -103(7) . . . . yes
P(4) C(25) C(28) C(27) -72(7) . . . . yes
P(4) C(26) P(3) C(19) 61.3(7) . . . . yes
P(4) C(26) P(3) C(22) 162.4(6) . . . . yes
P(4) C(26) P(3) C(23) 115.7(6) . . . . yes
P(4) C(26) P(3) C(25) -44(1) . . . . yes
P(4) C(26) C(25) C(27) -132.5(9) . . . . yes
P(4) C(26) C(25) C(28) -162(1) . . . . yes
P(4) C(26) C(27) C(25) 60(1) . . . . yes
P(4) C(26) C(27) C(28) 77(1) . . . . yes
P(4) C(26) C(28) C(25) 16(1) . . . . yes
P(4) C(26) C(28) C(27) -127(1) . . . . yes
Si(1) S(3) Si(2) C(3) -179.3(2) . . . . yes
Si(1) S(3) Si(2) C(4) -63.8(2) . . . . yes
Si(2) S(3) Si(1) C(1) 64.7(2) . . . . yes
Si(2) S(3) Si(1) C(2) 178.6(2) . . . . yes
C(5) P(1) C(7) C(8) 64.0(6) . . . . yes
C(5) P(1) C(7) C(9) 170(1) . . . . yes
C(5) P(1) C(10) C(11) 172.0(5) . . . . yes
C(5) P(1) C(10) C(12) -62.1(8) . . . . yes
C(6) C(5) P(1) C(7) 75.1(6) . . . . yes
C(6) C(5) P(1) C(10) -174.8(5) . . . . yes
C(7) P(1) C(10) C(11) -77.2(6) . . . . yes
C(7) P(1) C(10) C(12) 48.7(8) . . . . yes
C(8) C(7) P(1) C(10) -42.8(6) . . . . yes
C(9) C(7) P(1) C(10) 63(1) . . . . yes
C(13) P(2) C(15) C(16) 51.6(4) . . . . yes
C(13) P(2) C(17) C(18) -176.9(4) . . . . yes
C(14) C(13) P(2) C(15) 67.0(4) . . . . yes
C(14) C(13) P(2) C(17) 175.1(4) . . . . yes
C(15) P(2) C(17) C(18) -69.5(4) . . . . yes
C(16) C(15) P(2) C(17) -55.9(5) . . . . yes
C(19) P(3) P(4) C(20) -6(1) . . . . yes
C(19) P(3) P(4) C(23) -6.9(9) . . . . yes
C(19) P(3) P(4) C(25) -129.6(8) . . . . yes
C(19) P(3) P(4) C(26) -106.5(8) . . . . yes
C(19) P(3) C(22) C(23) -14.4(8) . . . . yes
C(19) P(3) C(22) C(24) -56.6(9) . . . . yes
C(19) P(3) C(23) C(22) 162(1) . . . . yes
C(19) P(3) C(23) C(24) -167(1) . . . . yes
C(19) P(3) C(25) C(26) -83(1) . . . . yes
C(19) P(3) C(25) C(27) -51.3(10) . . . . yes
C(19) P(3) C(25) C(28) -49(14) . . . . yes
C(19) P(3) C(26) C(25) 106(1) . . . . yes
C(19) P(3) C(26) C(27) 36(2) . . . . yes
C(19) P(3) C(26) C(28) 103(1) . . . . yes
C(19) P(4) P(3) C(22) 61(1) . . . . yes
C(19) P(4) P(3) C(23) 6.9(9) . . . . yes
C(19) P(4) P(3) C(25) 129.6(8) . . . . yes
C(19) P(4) P(3) C(26) 106.5(8) . . . . yes
C(19) P(4) C(20) C(21) 44(1) . . . . yes
C(19) P(4) C(23) C(22) 164(1) . . . . yes
C(19) P(4) C(23) C(24) -165(1) . . . . yes
C(19) P(4) C(25) C(26) -60(1) . . . . yes
C(19) P(4) C(25) C(27) -16(1) . . . . yes
C(19) P(4) C(25) C(28) 47(7) . . . . yes
C(19) P(4) C(26) C(25) 133(1) . . . . yes
C(19) P(4) C(26) C(27) 67(1) . . . . yes
C(19) P(4) C(26) C(28) 124(1) . . . . yes
C(19) C(20) P(4) C(23) 8.6(9) . . . . yes
C(19) C(20) P(4) C(25) 130.2(9) . . . . yes
C(19) C(20) P(4) C(26) 98(1) . . . . yes
C(19) C(23) P(3) C(22) -162(1) . . . . yes
C(19) C(23) P(3) C(25) -87.6(9) . . . . yes
C(19) C(23) P(3) C(26) -100.1(9) . . . . yes
C(19) C(23) P(4) C(20) -8.4(9) . . . . yes
C(19) C(23) P(4) C(25) -116.6(9) . . . . yes
C(19) C(23) P(4) C(26) -117.0(10) . . . . yes
C(19) C(23) C(22) C(24) 162(1) . . . . yes
C(19) C(23) C(24) C(22) -110(4) . . . . yes
C(20) P(4) P(3) C(22) 55(2) . . . . yes
C(20) P(4) P(3) C(23) 0(1) . . . . yes
C(20) P(4) P(3) C(25) 123(1) . . . . yes
C(20) P(4) P(3) C(26) 100(1) . . . . yes
C(20) P(4) C(19) C(21) -29.6(7) . . . . yes
C(20) P(4) C(19) C(23) 168(1) . . . . yes
C(20) P(4) C(23) C(22) 156.4(6) . . . . yes
C(20) P(4) C(23) C(24) -174.1(9) . . . . yes
C(20) P(4) C(25) C(26) -107(1) . . . . yes
C(20) P(4) C(25) C(27) -62.9(8) . . . . yes
C(20) P(4) C(25) C(28) 0(7) . . . . yes
C(20) P(4) C(26) C(25) 81(1) . . . . yes
C(20) P(4) C(26) C(27) 15(1) . . . . yes
C(20) P(4) C(26) C(28) 73(1) . . . . yes
C(20) C(19) P(3) C(22) -153.8(8) . . . . yes
C(20) C(19) P(3) C(23) -168(1) . . . . yes
C(20) C(19) P(3) C(25) -44(1) . . . . yes
C(20) C(19) P(3) C(26) -76(1) . . . . yes
C(20) C(19) P(4) C(23) -168(1) . . . . yes
C(20) C(19) P(4) C(25) -70(1) . . . . yes
C(20) C(19) P(4) C(26) -99.4(9) . . . . yes
C(20) C(19) C(23) C(22) 0(3) . . . . yes
C(20) C(19) C(23) C(24) 98(5) . . . . yes
C(20) C(21) C(19) C(23) 155(3) . . . . yes
C(21) C(19) P(3) C(22) 171(1) . . . . yes
C(21) C(19) P(3) C(23) 157(1) . . . . yes
C(21) C(19) P(3) C(25) -79(1) . . . . yes
C(21) C(19) P(3) C(26) -110(1) . . . . yes
C(21) C(19) P(4) C(23) 161(1) . . . . yes
C(21) C(19) P(4) C(25) -100(1) . . . . yes
C(21) C(19) P(4) C(26) -129.0(10) . . . . yes
C(21) C(19) C(23) C(22) -140(2) . . . . yes
C(21) C(19) C(23) C(24) -42(6) . . . . yes
C(21) C(20) P(4) C(23) 53.2(10) . . . . yes
C(21) C(20) P(4) C(25) 174.8(9) . . . . yes
C(21) C(20) P(4) C(26) 142(1) . . . . yes
C(21) C(20) C(19) C(23) -162(2) . . . . yes
C(22) P(3) P(4) C(23) 54(1) . . . . yes
C(22) P(3) P(4) C(25) -68(1) . . . . yes
C(22) P(3) P(4) C(26) -45(1) . . . . yes
C(22) P(3) C(19) C(23) 14.2(8) . . . . yes
C(22) P(3) C(23) C(24) 29.9(6) . . . . yes
C(22) P(3) C(25) C(26) 26(1) . . . . yes
C(22) P(3) C(25) C(27) 58.8(7) . . . . yes
C(22) P(3) C(25) C(28) 60(14) . . . . yes
C(22) P(3) C(26) C(25) -152(1) . . . . yes
C(22) P(3) C(26) C(27) 137(2) . . . . yes
C(22) P(3) C(26) C(28) -155(1) . . . . yes
C(22) C(23) P(3) C(25) 75.0(7) . . . . yes
C(22) C(23) P(3) C(26) 62.4(8) . . . . yes
C(22) C(23) P(4) C(25) 48.2(8) . . . . yes
C(22) C(23) P(4) C(26) 47.8(7) . . . . yes
C(23) P(3) P(4) C(25) -122.7(7) . . . . yes
C(23) P(3) P(4) C(26) -99.6(9) . . . . yes
C(23) P(3) C(22) C(24) -42.2(8) . . . . yes
C(23) P(3) C(25) C(26) -24(1) . . . . yes
C(23) P(3) C(25) C(27) 7(1) . . . . yes
C(23) P(3) C(25) C(28) 9(14) . . . . yes
C(23) P(3) C(26) C(25) 160(1) . . . . yes
C(23) P(3) C(26) C(27) 91(2) . . . . yes
C(23) P(3) C(26) C(28) 158(1) . . . . yes
C(23) P(4) P(3) C(25) 122.7(7) . . . . yes
C(23) P(4) P(3) C(26) 99.6(9) . . . . yes
C(23) P(4) C(25) C(26) 0(1) . . . . yes
C(23) P(4) C(25) C(27) 43.4(9) . . . . yes
C(23) P(4) C(25) C(28) 107(7) . . . . yes
C(23) P(4) C(26) C(25) 179(1) . . . . yes
C(23) P(4) C(26) C(27) 113(1) . . . . yes
C(23) P(4) C(26) C(28) 170(1) . . . . yes
C(23) C(19) P(3) C(25) 123.3(8) . . . . yes
C(23) C(19) P(3) C(26) 91.7(10) . . . . yes
C(23) C(19) P(4) C(25) 98.4(9) . . . . yes
C(23) C(19) P(4) C(26) 69.5(9) . . . . yes
C(23) C(22) P(3) C(25) -128.9(7) . . . . yes
C(23) C(22) P(3) C(26) -115.1(8) . . . . yes
C(24) C(22) P(3) C(25) -171.2(7) . . . . yes
C(24) C(22) P(3) C(26) -157.3(9) . . . . yes
C(24) C(23) P(3) C(25) 104.9(8) . . . . yes
C(24) C(23) P(3) C(26) 92.4(9) . . . . yes
C(24) C(23) P(4) C(25) 77(1) . . . . yes
C(24) C(23) P(4) C(26) 77(1) . . . . yes
C(25) P(3) P(4) C(26) 23.1(7) . . . . yes
C(25) P(3) C(26) C(27) -69(2) . . . . yes
C(25) P(3) C(26) C(28) -2.4(9) . . . . yes
C(25) P(4) P(3) C(26) -23.1(7) . . . . yes
C(25) P(4) C(26) C(27) -65(1) . . . . yes
C(25) P(4) C(26) C(28) -8.5(9) . . . . yes
C(25) C(26) C(27) C(28) 16(1) . . . . yes
C(25) C(26) C(28) C(27) -144(2) . . . . yes
C(25) C(27) C(26) C(28) -16(1) . . . . yes
C(25) C(27) C(28) C(26) 23(1) . . . . yes
C(25) C(28) C(26) C(27) 144(2) . . . . yes
C(25) C(28) C(27) C(26) -23(1) . . . . yes
C(26) P(3) C(25) C(27) 31(1) . . . . yes
C(26) P(3) C(25) C(28) 33(13) . . . . yes
C(26) P(4) C(25) C(27) 44(1) . . . . yes
C(26) P(4) C(25) C(28) 107(7) . . . . yes
C(26) C(25) C(27) C(28) -145(2) . . . . yes
C(26) C(25) C(28) C(27) 30(1) . . . . yes
C(26) C(27) C(25) C(28) 145(2) . . . . yes
C(26) C(28) C(25) C(27) -30(1) . . . . yes
C(27) C(25) C(26) C(28) 29(1) . . . . yes
C(27) C(26) C(25) C(28) -29(1) . . . . yes
C(27) C(26) C(25) C(28) -29(1) . . . . yes
